data_4117061
loop_
_publ_author_name
'Eiichi Kimura'
'Hideyuki Kitamura'
'Tohru Koike'
'Motoo Shiro'

_publ_contact_author
;
Eiichi Kimura,  Department of Medicinal Chemistry, School of
Medicine,
Hiroshima University, Kasumi 1-2-3, Mimami-ku, Hiroshima, 734, Japan
;
_publ_contact_author_email ekimura@ipc.hiroshima-u.ac.jp
_publ_contact_author_fax ' Japan-82-257-5324 '
_publ_contact_author_phone ' Japan-82-257-5320 '
_publ_section_title
;
 Facile and Selective Electrostatic Stabilization of Uracil N(1)-Anion by
 a Proximate Protonated Amine: A Chemical Implication for Why Uracil N(1)
 Is Chosen for Glycosylation Site
;
_journal_name_full 'Journal of the American Chemical Society'
_journal_page_first 10909
_journal_page_last 10919
_journal_paper_doi 10.1021/ja972129n
_journal_volume 119
_journal_year 1997
_chemical_compound_source 'cyclen-attached uracil , picric adic'
_chemical_formula_analytical 'C25 H32 N12 O17 '
_chemical_formula_moiety
;

C13 H26 N6 O2 2+, (C6 H2 N3 O7 -)2, H2 O

;
_chemical_formula_sum 'C25 H32 N12 O17'
_chemical_formula_weight 772.60
_chemical_melting_point 483(1)
_chemical_name_common 'cyclen-attached uracil dipicrate'
_space_group_IT_number 2
_symmetry_cell_setting triclinic
_symmetry_Int_Tables_number 2
_symmetry_space_group_name_Hall '-P 1'
_symmetry_space_group_name_H-M 'P -1'
_audit_creation_date 'Wed Dec 25 03:12:59 1996'
_audit_creation_method 'from TEXRAY.INF file'
_cell_angle_alpha 94.36(3)
_cell_angle_beta 102.95(4)
_cell_angle_gamma 87.04(4)
_cell_formula_units_Z 2
_cell_length_a 9.295(4)
_cell_length_b 19.67(1)
_cell_length_c 8.886(6)
_cell_measurement_reflns_used 0
_cell_measurement_temperature 288.2
_cell_measurement_theta_max 0.0
_cell_measurement_theta_min 0.0
_cell_volume 1577.7(15)
_computing_cell_refinement
;

R-AXIS IV Data Processing Software (Rigaku Co., 1996)

;
_computing_data_collection
;

R-AXIS IV Data Processing Software (Rigaku Co., 1996)

;
_computing_data_reduction 'teXsan (MSC, 1995)'
_computing_molecular_graphics 'ORTEP (Johnson, 1976)'
_computing_publication_material 'teXsan (MSC, 1995)'
_computing_structure_refinement 'teXsan (MSC, 1995)'
_computing_structure_solution 'MULTAN88 (Debaedemaker, 1985)'
_diffrn_ambient_temperature 288.2
_diffrn_measurement_device 'Rigaku RAXIS II'
_diffrn_orient_matrix_UB_11 0.00000
_diffrn_orient_matrix_UB_12 0.00000
_diffrn_orient_matrix_UB_13 0.00000
_diffrn_orient_matrix_UB_21 0.00000
_diffrn_orient_matrix_UB_22 0.00000
_diffrn_orient_matrix_UB_23 0.00000
_diffrn_orient_matrix_UB_31 0.00000
_diffrn_orient_matrix_UB_32 0.00000
_diffrn_orient_matrix_UB_33 0.00000
_diffrn_radiation_detector 'Imaging Plate'
_diffrn_radiation_monochromator graphite
_diffrn_radiation_source 'Rigaku rotating anode'
_diffrn_radiation_type 'Mo K\a'
_diffrn_radiation_wavelength 0.7107
_diffrn_reflns_av_R_equivalents 0.043
_diffrn_reflns_av_sigmaI/netI 0.037
_diffrn_reflns_limit_h_max 10
_diffrn_reflns_limit_h_min 0
_diffrn_reflns_limit_k_max 22
_diffrn_reflns_limit_k_min -22
_diffrn_reflns_limit_l_max 9
_diffrn_reflns_limit_l_min -10
_diffrn_reflns_number 3995
_diffrn_reflns_reduction_process 'Lp corrections applied'
_diffrn_reflns_theta_max 24.8
_diffrn_reflns_theta_min 2.3
_diffrn_standards_decay_% 0.00
_diffrn_standards_interval_count 0
_diffrn_standards_number 0
_exptl_absorpt_coefficient_mu 0.139
_exptl_absorpt_correction_type none
_exptl_crystal_colour colorless
_exptl_crystal_density_diffrn 1.627
_exptl_crystal_description prismatic
_exptl_crystal_F_000 804.00
_exptl_crystal_size_max 0.3
_exptl_crystal_size_mid 0.3
_exptl_crystal_size_min 0.1
_refine_diff_density_max 0.26
_refine_diff_density_min -0.22
_refine_ls_extinction_coef 0.03(3)
_refine_ls_extinction_method 'Zachariasen (1967) type 2 gaussian isotropic'
_refine_ls_goodness_of_fit_obs 1.790
_refine_ls_hydrogen_treatment noref
_refine_ls_matrix_type full
_refine_ls_number_constraints 6
_refine_ls_number_parameters 526
_refine_ls_number_reflns 3117
_refine_ls_number_restraints 0
_refine_ls_R_factor_obs 0.0541
_refine_ls_shift/esd_max 0.009
_refine_ls_shift/esd_mean 0.004
_refine_ls_structure_factor_coef F
_refine_ls_weighting_details 'w = 1/[\s^2^(Fo) + 0.00168|Fo|^2^]'
_refine_ls_weighting_scheme calc
_refine_ls_wR_factor_obs 0.0810
_reflns_number_observed 3117
_reflns_number_total 3995
_reflns_observed_criterion >3.0sigma(I)
_cod_data_source_file ja972129n_1.cif
_cod_data_source_block cyclen-attached_uracil_dipicrate
_cod_depositor_comments
;
The following automatic conversions were performed:

'_refine_ls_weighting_scheme' value 'w = 1/[\s^2^(Fo) +
0.00168|Fo|^2^]' was changed to 'calc'. New tag
'_refine_ls_weighting_details' was created. The value of the new tag
was set to 'w = 1/[\s^2^(Fo) + 0.00168|Fo|^2^]'.

Automatic conversion script
Id: cif_fix_values 3143 2015-03-26 13:38:13Z robertas 
;
_cod_original_cell_volume 1576.8400
_cod_original_sg_symbol_H-M 'P -1 '
_cod_original_formula_sum 'C25 H32 N12 O17 '
_cod_database_code 4117061

loop_
_symmetry_equiv_pos_as_xyz
'   +x,   +y,   +z'
'   -x,   -y,   -z'

loop_
_atom_site_aniso_label
_atom_site_aniso_U_11
_atom_site_aniso_U_22
_atom_site_aniso_U_33
_atom_site_aniso_U_12
_atom_site_aniso_U_13
_atom_site_aniso_U_23
N(1) 0.044(1) 0.039(1) 0.029(1) -0.005(1) 0.015(1) 0.003(1)
C(2) 0.055(2) 0.053(2) 0.041(2) -0.006(1) 0.029(1) 0.001(1)
C(3) 0.048(2) 0.058(2) 0.049(2) -0.008(1) 0.026(2) 0.003(2)
N(4) 0.049(1) 0.050(2) 0.039(2) -0.017(1) 0.015(1) 0.005(1)
C(5) 0.074(2) 0.068(3) 0.052(2) -0.023(2) 0.016(2) 0.020(2)
C(6) 0.081(3) 0.047(2) 0.087(3) -0.009(2) 0.020(2) 0.023(2)
N(7) 0.064(2) 0.049(2) 0.049(2) -0.006(1) 0.013(1) 0.009(1)
C(8) 0.068(2) 0.058(2) 0.054(2) -0.001(2) 0.001(2) 0.024(2)
C(9) 0.052(2) 0.055(2) 0.059(2) 0.003(2) 0.013(2) 0.010(2)
N(10) 0.043(1) 0.047(2) 0.037(1) -0.005(1) 0.013(1) 0.007(1)
C(11) 0.054(2) 0.052(2) 0.034(2) -0.008(1) 0.012(1) -0.003(1)
C(12) 0.055(2) 0.035(2) 0.041(2) -0.007(1) 0.014(1) -0.004(1)
C(13) 0.043(2) 0.047(2) 0.041(2) 0.000(1) 0.020(1) 0.004(1)
C(14) 0.043(2) 0.042(2) 0.035(2) 0.001(1) 0.012(1) 0.004(1)
N(15) 0.054(2) 0.037(1) 0.035(1) -0.003(1) 0.018(1) 0.006(1)
C(16) 0.045(2) 0.042(2) 0.033(2) 0.003(1) 0.012(1) 0.006(1)
N(17) 0.060(2) 0.042(2) 0.035(1) -0.007(1) 0.017(1) 0.008(1)
C(18) 0.053(2) 0.038(2) 0.037(2) -0.004(1) 0.011(1) 0.006(1)
C(19) 0.056(2) 0.041(2) 0.039(2) 0.001(1) 0.020(1) 0.004(1)
O(20) 0.074(2) 0.048(1) 0.046(1) 0.002(1) 0.027(1) 0.003(1)
O(21) 0.077(2) 0.042(1) 0.054(2) -0.007(1) 0.027(1) 0.007(1)
C(1') 0.049(2) 0.038(2) 0.050(2) -0.005(1) 0.010(2) 0.002(1)
C(2') 0.040(2) 0.045(2) 0.047(2) 0.008(1) 0.011(1) 0.001(1)
C(3') 0.047(2) 0.049(2) 0.054(2) 0.012(2) -0.001(2) -0.005(2)
C(4') 0.039(2) 0.043(2) 0.081(3) 0.001(1) -0.003(2) -0.012(2)
C(5') 0.048(2) 0.041(2) 0.078(3) -0.004(1) 0.010(2) 0.002(2)
C(6') 0.048(2) 0.048(2) 0.056(2) -0.005(1) 0.015(2) -0.002(2)
O(7') 0.068(2) 0.075(2) 0.047(2) -0.036(1) 0.011(1) -0.001(1)
N(8') 0.050(2) 0.067(2) 0.042(2) 0.008(2) 0.007(1) 0.006(2)
O(9') 0.044(4) 0.086(6) 0.042(3) -0.013(3) 0.004(2) 0.012(3)
O(9'a) 0.19(3) 0.10(1) 0.068(7) -0.08(2) 0.030(9) 0.004(7)
O(10') 0.059(3) 0.128(10) 0.051(4) 0.002(4) 0.000(2) 0.041(5)
O(10'a) 0.095(10) 0.17(2) 0.056(6) -0.05(1) 0.023(5) 0.008(8)
N(11') 0.059(2) 0.053(2) 0.108(4) 0.000(2) -0.003(2) -0.021(2)
O(12') 0.101(3) 0.105(3) 0.089(3) -0.020(2) -0.018(2) -0.027(2)
O(13') 0.070(2) 0.067(2) 0.149(4) -0.025(2) 0.007(2) -0.012(2)
N(14') 0.081(2) 0.074(2) 0.062(2) -0.036(2) 0.028(2) 0.002(2)
O(15') 0.130(3) 0.129(3) 0.095(3) -0.058(3) 0.059(2) 0.008(2)
O(16') 0.201(5) 0.269(6) 0.054(2) -0.188(5) 0.036(3) -0.028(3)
C(1") 0.053(2) 0.043(2) 0.042(2) 0.001(1) 0.023(2) 0.006(1)
C(2") 0.043(2) 0.039(2) 0.033(2) -0.001(1) 0.011(1) 0.003(1)
C(3") 0.051(2) 0.053(2) 0.038(2) -0.002(1) 0.017(1) -0.005(1)
C(4") 0.044(2) 0.064(2) 0.040(2) -0.010(2) 0.017(1) 0.005(2)
C(5") 0.051(2) 0.043(2) 0.047(2) -0.009(1) 0.015(2) 0.005(1)
C(6") 0.050(2) 0.040(2) 0.042(2) 0.002(1) 0.016(1) 0.001(1)
O(7") 0.135(3) 0.053(2) 0.074(2) -0.021(2) 0.077(2) -0.008(1)
N(8") 0.071(2) 0.043(2) 0.042(2) -0.007(1) 0.021(1) 0.000(1)
O(9") 0.149(3) 0.067(2) 0.064(2) -0.045(2) 0.059(2) -0.005(1)
O(10") 0.094(2) 0.041(1) 0.060(2) -0.008(1) 0.030(1) -0.010(1)
N(11") 0.099(3) 0.084(3) 0.063(2) -0.038(2) 0.049(2) -0.009(2)
O(12") 0.175(4) 0.124(3) 0.099(3) -0.072(3) 0.103(3) -0.050(2)
O(13") 0.152(3) 0.101(3) 0.089(3) -0.065(2) 0.078(2) -0.014(2)
N(14") 0.085(3) 0.049(2) 0.069(3) -0.014(2) 0.039(2) -0.014(2)
O(15") 0.142(7) 0.048(4) 0.136(6) 0.039(4) 0.053(5) -0.006(3)
O(15"a) 0.17(2) 0.11(1) 0.16(1) -0.04(1) 0.09(1) -0.07(1)
O(16") 0.186(8) 0.078(4) 0.068(5) -0.018(4) 0.054(5) -0.024(3)
O(16"a) 0.121(10) 0.074(7) 0.14(1) 0.011(6) 0.092(8) -0.032(6)
O(1w) 0.078(2) 0.045(1) 0.054(2) -0.016(1) 0.021(1) 0.001(1)

loop_
_atom_site_label
_atom_site_fract_x
_atom_site_fract_y
_atom_site_fract_z
_atom_site_U_iso_or_equiv
_atom_site_thermal_displace_type
_atom_site_calc_flag
_atom_site_calc_attached_atom
_atom_site_occupancy
_atom_site_refinement_flags
N(1) 0.3000(3) 0.3287(1) 0.9922(3) 0.0362(7) Uani d . 1.00 .
C(2) 0.2140(4) 0.3115(2) 1.0991(4) 0.0466(10) Uani d . 1.00 .
C(3) 0.1150(4) 0.2536(2) 1.0370(4) 0.049(1) Uani d . 1.00 .
N(4) 0.1992(3) 0.1921(1) 1.0029(3) 0.0445(8) Uani d . 1.00 .
C(5) 0.2718(4) 0.1560(2) 1.1368(5) 0.063(1) Uani d . 1.00 .
C(6) 0.3813(5) 0.1057(2) 1.0929(6) 0.070(1) Uani d . 1.00 .
N(7) 0.4879(3) 0.1401(1) 1.0360(4) 0.0535(9) Uani d . 1.00 .
C(8) 0.6107(4) 0.1642(2) 1.1522(5) 0.061(1) Uani d . 1.00 .
C(9) 0.6908(4) 0.2145(2) 1.0924(5) 0.055(1) Uani d . 1.00 .
N(10) 0.5890(3) 0.2691(1) 1.0287(3) 0.0411(7) Uani d . 1.00 .
C(11) 0.5512(4) 0.3201(2) 1.1438(4) 0.0465(9) Uani d . 1.00 .
C(12) 0.4307(4) 0.3657(2) 1.0721(4) 0.0433(9) Uani d . 1.00 .
C(13) 0.2045(3) 0.3671(2) 0.8781(4) 0.0422(9) Uani d . 1.00 .
C(14) 0.2785(3) 0.3912(2) 0.7631(4) 0.0395(9) Uani d . 1.00 .
N(15) 0.3273(3) 0.3426(1) 0.6685(3) 0.0405(7) Uani d . 1.00 .
C(16) 0.3984(3) 0.3570(2) 0.5595(4) 0.0392(8) Uani d . 1.00 .
N(17) 0.4192(3) 0.4237(1) 0.5533(3) 0.0438(8) Uani d . 1.00 .
C(18) 0.3720(3) 0.4754(2) 0.6423(4) 0.0422(9) Uani d . 1.00 .
C(19) 0.2973(4) 0.4555(2) 0.7518(4) 0.0436(9) Uani d . 1.00 .
O(20) 0.4392(3) 0.3140(1) 0.4743(3) 0.0538(7) Uani d . 1.00 .
O(21) 0.3956(3) 0.5336(1) 0.6271(3) 0.0554(8) Uani d . 1.00 .
C(1') -0.0407(3) 0.1002(2) 0.6494(4) 0.0457(10) Uani d . 1.00 .
C(2') -0.0678(3) 0.0876(2) 0.4872(4) 0.0440(9) Uani d . 1.00 .
C(3') -0.1695(4) 0.0449(2) 0.4034(4) 0.052(1) Uani d . 1.00 .
C(4') -0.2537(4) 0.0107(2) 0.4754(5) 0.058(1) Uani d . 1.00 .
C(5') -0.2364(4) 0.0190(2) 0.6286(5) 0.056(1) Uani d . 1.00 .
C(6') -0.1330(4) 0.0615(2) 0.7130(4) 0.050(1) Uani d . 1.00 .
O(7') 0.0494(3) 0.1413(1) 0.7233(3) 0.0628(8) Uani d . 1.00 .
N(8') 0.0134(3) 0.1247(2) 0.4047(4) 0.054(1) Uani d . 1.00 .
O(9') 0.1450(7) 0.1363(7) 0.4605(8) 0.058(2) Uani d . 0.59(3) .
O(9'a) 0.076(5) 0.168(1) 0.458(2) 0.116(8) Uani d . 0.41 P
O(10') -0.0441(7) 0.1465(10) 0.282(1) 0.080(3) Uani d . 0.59 P
O(10'a) -0.009(3) 0.100(2) 0.273(1) 0.103(6) Uani d . 0.41 P
N(11') -0.3639(4) -0.0341(2) 0.3856(6) 0.078(1) Uani d . 1.00 .
O(12') -0.3882(4) -0.0346(2) 0.2482(5) 0.106(1) Uani d . 1.00 .
O(13') -0.4268(4) -0.0691(2) 0.4536(5) 0.098(1) Uani d . 1.00 .
N(14') -0.1213(4) 0.0675(2) 0.8758(4) 0.070(1) Uani d . 1.00 .
O(15') -0.2188(5) 0.0479(2) 0.9248(5) 0.111(2) Uani d . 1.00 .
O(16') -0.0229(6) 0.0943(3) 0.9568(4) 0.169(2) Uani d . 1.00 .
C(1") 0.7551(4) 0.3474(2) 0.7530(4) 0.0437(9) Uani d . 1.00 .
C(2") 0.7692(3) 0.2944(2) 0.6394(4) 0.0383(8) Uani d . 1.00 .
C(3") 0.8406(4) 0.3020(2) 0.5262(4) 0.0466(10) Uani d . 1.00 .
C(4") 0.9001(4) 0.3620(2) 0.5169(4) 0.0477(10) Uani d . 1.00 .
C(5") 0.8892(4) 0.4163(2) 0.6207(4) 0.0456(9) Uani d . 1.00 .
C(6") 0.8210(4) 0.4074(2) 0.7322(4) 0.0432(9) Uani d . 1.00 .
O(7") 0.6883(4) 0.3449(1) 0.8548(4) 0.079(1) Uani d . 1.00 .
N(8") 0.7022(3) 0.2309(1) 0.6347(3) 0.0507(9) Uani d . 1.00 .
O(9") 0.6575(4) 0.2171(2) 0.7437(4) 0.087(1) Uani d . 1.00 .
O(10") 0.6902(3) 0.1928(1) 0.5213(3) 0.0636(8) Uani d . 1.00 .
N(11") 0.9718(4) 0.3691(2) 0.3962(4) 0.077(1) Uani d . 1.00 .
O(12") 0.9660(5) 0.3231(2) 0.2978(5) 0.122(2) Uani d . 1.00 .
O(13") 1.0345(5) 0.4198(2) 0.3962(4) 0.105(1) Uani d . 1.00 .
N(14") 0.8090(4) 0.4647(2) 0.8406(5) 0.065(1) Uani d . 1.00 .
O(15") 0.7691(10) 0.5167(3) 0.7969(9) 0.107(3) Uani d . 0.63(1) .
O(15"a) 0.903(2) 0.5041(8) 0.871(2) 0.140(7) Uani d . 0.37 P
O(16") 0.8593(9) 0.4548(3) 0.9763(8) 0.108(3) Uani d . 0.63 P
O(16"a) 0.700(1) 0.4758(5) 0.885(1) 0.103(4) Uani d . 0.37 P
O(1w) 0.3190(3) 0.2056(1) 0.7217(3) 0.0577(8) Uani d . 1.00 .
H(2a) 0.2792 0.2993 1.1923 0.0469 Uiso calc C2 1.00 .
H(2b) 0.1544 0.3503 1.1203 0.0469 Uiso calc C2 1.00 .
H(3a) 0.0487 0.2661 0.9454 0.0494 Uiso calc C3 1.00 .
H(3b) 0.0617 0.2446 1.1123 0.0494 Uiso calc C3 1.00 .
H(4a) 0.1335 0.1620 0.9352 0.0443 Uiso calc N4 1.00 .
H(4b) 0.2728 0.2045 0.9516 0.0443 Uiso calc N4 1.00 .
H(5a) 0.3200 0.1876 1.2153 0.0646 Uiso calc C5 1.00 .
H(5b) 0.2005 0.1329 1.1729 0.0646 Uiso calc C5 1.00 .
H(6a) 0.3330 0.0739 1.0163 0.0709 Uiso calc C6 1.00 .
H(6b) 0.4298 0.0831 1.1826 0.0709 Uiso calc C6 1.00 .
H(7) 0.5136 0.1133 0.9470 0.0545 Uiso calc N7 1.00 .
H(8a) 0.5750 0.1847 1.2378 0.0621 Uiso calc C8 1.00 .
H(8b) 0.6753 0.1266 1.1844 0.0621 Uiso calc C8 1.00 .
H(9a) 0.7654 0.2332 1.1750 0.0545 Uiso calc C9 1.00 .
H(9b) 0.7361 0.1930 1.0147 0.0545 Uiso calc C9 1.00 .
H(10a) 0.6318 0.2916 0.9593 0.0418 Uiso calc N10 1.00 .
H(10b) 0.4998 0.2489 0.9724 0.0418 Uiso calc N10 1.00 .
H(11a) 0.5228 0.2971 1.2227 0.0469 Uiso calc C11 1.00 .
H(11b) 0.6365 0.3456 1.1887 0.0469 Uiso calc C11 1.00 .
H(12a) 0.4047 0.3966 1.1491 0.0431 Uiso calc C12 1.00 .
H(12b) 0.4631 0.3903 0.9980 0.0431 Uiso calc C12 1.00 .
H(13a) 0.1259 0.3393 0.8264 0.0431 Uiso calc C13 1.00 .
H(13b) 0.1662 0.4057 0.9299 0.0431 Uiso calc C13 1.00 .
H(15) 0.3100 0.2964 0.6789 0.0405 Uiso calc C15 1.00 .
H(17) 0.4724 0.4361 0.4804 0.0443 Uiso calc C17 1.00 .
H(19) 0.2616 0.4894 0.8192 0.0431 Uiso calc C19 1.00 .
H(3') -0.1810 0.0399 0.2946 0.0532 Uiso calc C3' 1.00 .
H(5') -0.2950 -0.0056 0.6790 0.0570 Uiso calc C5' 1.00 .
H(3") 0.8500 0.2649 0.4535 0.0469 Uiso calc C3" 1.00 .
H(5") 0.9299 0.4587 0.6124 0.0456 Uiso calc C5" 1.00 .
H(1w) 0.2345 0.1836 0.6726 0.0570 Uiso calc O1w 1.00 .
H(1w') 0.4110 0.1842 0.6751 0.0570 Uiso calc O1w 1.00 .

loop_
_atom_type_symbol
_atom_type_oxidation_number
_atom_type_number_in_cell
_atom_type_scat_dispersion_real
_atom_type_scat_dispersion_imag
_atom_type_scat_source
C 0 50 0.003 0.002
;International Tables for Crystallography

(1992, Vol. C, Tables 4.2.6.8 and 6.1.1.1)

;
H 0 64 0.000 0.000
;International Tables for Crystallography

(1992, Vol. C, Table 6.1.1.2)

;
N 0 24 0.006 0.003
;International Tables for Crystallography

(1992, Vol. C, Tables 4.2.6.8 and 6.1.1.1)

;
O 0 34 0.011 0.006
;International Tables for Crystallography

(1992, Vol. C, Tables 4.2.6.8 and 6.1.1.1)

;

loop_
_geom_angle_atom_site_label_1
_geom_angle_atom_site_label_2
_geom_angle_atom_site_label_3
_geom_angle
_geom_angle_site_symmetry_1
_geom_angle_site_symmetry_2
_geom_angle_site_symmetry_3
_geom_angle_publ_flag
C(2) N(1) C(12) 111.2(2) 1_555 1_555 1_555 yes
C(2) N(1) C(13) 107.0(2) 1_555 1_555 1_555 yes
C(12) N(1) C(13) 112.6(2) 1_555 1_555 1_555 yes
N(1) C(2) C(3) 112.6(3) 1_555 1_555 1_555 yes
N(4) C(3) C(2) 111.4(3) 1_555 1_555 1_555 yes
C(3) N(4) C(5) 114.9(3) 1_555 1_555 1_555 yes
N(4) C(5) C(6) 109.4(3) 1_555 1_555 1_555 yes
N(7) C(6) C(5) 109.5(3) 1_555 1_555 1_555 yes
C(6) N(7) C(8) 114.9(3) 1_555 1_555 1_555 yes
N(7) C(8) C(9) 111.0(3) 1_555 1_555 1_555 yes
N(10) C(9) C(8) 109.7(3) 1_555 1_555 1_555 yes
C(9) N(10) C(11) 114.8(3) 1_555 1_555 1_555 yes
N(10) C(11) C(12) 110.6(3) 1_555 1_555 1_555 yes
N(1) C(12) C(11) 112.3(3) 1_555 1_555 1_555 yes
N(1) C(13) C(14) 113.5(2) 1_555 1_555 1_555 yes
N(15) C(14) C(13) 116.4(3) 1_555 1_555 1_555 yes
N(15) C(14) C(19) 121.1(3) 1_555 1_555 1_555 yes
C(13) C(14) C(19) 122.5(3) 1_555 1_555 1_555 yes
C(14) N(15) C(16) 122.9(3) 1_555 1_555 1_555 yes
O(20) C(16) N(15) 122.7(3) 1_555 1_555 1_555 yes
O(20) C(16) N(17) 122.7(3) 1_555 1_555 1_555 yes
N(15) C(16) N(17) 114.6(3) 1_555 1_555 1_555 yes
C(16) N(17) C(18) 126.1(3) 1_555 1_555 1_555 yes
O(21) C(18) N(17) 121.0(3) 1_555 1_555 1_555 yes
O(21) C(18) C(19) 123.7(3) 1_555 1_555 1_555 yes
N(17) C(18) C(19) 115.4(3) 1_555 1_555 1_555 yes
C(14) C(19) C(18) 120.0(3) 1_555 1_555 1_555 yes
O(7') C(1') C(2') 123.8(3) 1_555 1_555 1_555 yes
O(7') C(1') C(6') 125.4(3) 1_555 1_555 1_555 yes
C(2') C(1') C(6') 110.8(3) 1_555 1_555 1_555 yes
N(8') C(2') C(1') 117.7(3) 1_555 1_555 1_555 yes
N(8') C(2') C(3') 117.4(3) 1_555 1_555 1_555 yes
C(1') C(2') C(3') 124.9(3) 1_555 1_555 1_555 yes
C(2') C(3') C(4') 119.7(4) 1_555 1_555 1_555 yes
N(11') C(4') C(3') 119.7(4) 1_555 1_555 1_555 yes
N(11') C(4') C(5') 120.2(4) 1_555 1_555 1_555 yes
C(3') C(4') C(5') 120.1(3) 1_555 1_555 1_555 yes
C(4') C(5') C(6') 120.1(4) 1_555 1_555 1_555 yes
N(14') C(6') C(1') 118.9(3) 1_555 1_555 1_555 yes
N(14') C(6') C(5') 116.7(3) 1_555 1_555 1_555 yes
C(1') C(6') C(5') 124.4(4) 1_555 1_555 1_555 yes
O(9') N(8') O(10') 118.7(5) 1_555 1_555 1_555 yes
O(9') N(8') C(2') 120.1(4) 1_555 1_555 1_555 yes
O(10') N(8') C(2') 121.2(5) 1_555 1_555 1_555 yes
O(9'a) N(8') O(10'a) 130(1) 1_555 1_555 1_555 yes
O(9'a) N(8') C(2') 121.7(9) 1_555 1_555 1_555 yes
O(10'a) N(8') C(2') 107.8(9) 1_555 1_555 1_555 yes
O(12') N(11') O(13') 123.2(4) 1_555 1_555 1_555 yes
O(12') N(11') C(4') 118.5(5) 1_555 1_555 1_555 yes
O(13') N(11') C(4') 118.3(5) 1_555 1_555 1_555 yes
O(15') N(14') O(16') 121.0(4) 1_555 1_555 1_555 yes
O(15') N(14') C(6') 118.4(4) 1_555 1_555 1_555 yes
O(16') N(14') C(6') 120.5(3) 1_555 1_555 1_555 yes
O(7") C(1") C(2") 126.1(3) 1_555 1_555 1_555 yes
O(7") C(1") C(6") 121.1(3) 1_555 1_555 1_555 yes
C(2") C(1") C(6") 112.8(3) 1_555 1_555 1_555 yes
N(8") C(2") C(1") 121.5(3) 1_555 1_555 1_555 yes
N(8") C(2") C(3") 116.0(3) 1_555 1_555 1_555 yes
C(1") C(2") C(3") 122.5(3) 1_555 1_555 1_555 yes
C(2") C(3") C(4") 119.8(3) 1_555 1_555 1_555 yes
N(11") C(4") C(3") 118.9(3) 1_555 1_555 1_555 yes
N(11") C(4") C(5") 119.8(3) 1_555 1_555 1_555 yes
C(3") C(4") C(5") 121.4(3) 1_555 1_555 1_555 yes
C(4") C(5") C(6") 117.8(3) 1_555 1_555 1_555 yes
N(14") C(6") C(1") 116.6(3) 1_555 1_555 1_555 yes
N(14") C(6") C(5") 117.6(3) 1_555 1_555 1_555 yes
C(1") C(6") C(5") 125.7(3) 1_555 1_555 1_555 yes
O(9") N(8") O(10") 121.4(3) 1_555 1_555 1_555 yes
O(9") N(8") C(2") 118.9(3) 1_555 1_555 1_555 yes
O(10") N(8") C(2") 119.7(3) 1_555 1_555 1_555 yes
O(12") N(11") O(13") 123.4(3) 1_555 1_555 1_555 yes
O(12") N(11") C(4") 118.2(3) 1_555 1_555 1_555 yes
O(13") N(11") C(4") 118.5(4) 1_555 1_555 1_555 yes
O(15") N(14") O(16") 123.8(6) 1_555 1_555 1_555 yes
O(15") N(14") C(6") 120.1(5) 1_555 1_555 1_555 yes
O(16") N(14") C(6") 115.6(4) 1_555 1_555 1_555 yes
O(15"a) N(14") O(16"a) 119.7(9) 1_555 1_555 1_555 yes
O(15"a) N(14") C(6") 119.3(7) 1_555 1_555 1_555 yes
O(16"a) N(14") C(6") 120.5(6) 1_555 1_555 1_555 yes

loop_
_geom_bond_atom_site_label_1
_geom_bond_atom_site_label_2
_geom_bond_distance
_geom_bond_site_symmetry_1
_geom_bond_site_symmetry_2
_geom_bond_publ_flag
O(20) C(16) 1.197(4) 1_555 1_555 yes
O(21) C(18) 1.201(4) 1_555 1_555 yes
N(1) C(2) 1.439(4) 1_555 1_555 yes
N(1) C(12) 1.462(4) 1_555 1_555 yes
N(1) C(13) 1.425(4) 1_555 1_555 yes
N(4) C(3) 1.457(4) 1_555 1_555 yes
N(4) C(5) 1.447(5) 1_555 1_555 yes
N(7) C(6) 1.430(5) 1_555 1_555 yes
N(7) C(8) 1.431(5) 1_555 1_555 yes
N(10) C(9) 1.455(4) 1_555 1_555 yes
N(10) C(11) 1.464(4) 1_555 1_555 yes
N(15) C(14) 1.353(4) 1_555 1_555 yes
N(15) C(16) 1.343(4) 1_555 1_555 yes
N(17) C(16) 1.342(4) 1_555 1_555 yes
N(17) C(18) 1.357(4) 1_555 1_555 yes
C(2) C(3) 1.494(5) 1_555 1_555 yes
C(5) C(6) 1.477(6) 1_555 1_555 yes
C(8) C(9) 1.465(5) 1_555 1_555 yes
C(11) C(12) 1.458(5) 1_555 1_555 yes
C(13) C(14) 1.471(4) 1_555 1_555 yes
C(14) C(19) 1.301(4) 1_555 1_555 yes
C(18) C(19) 1.404(4) 1_555 1_555 yes
O(7') C(1') 1.238(4) 1_555 1_555 yes
O(9') N(8') 1.238(7) 1_555 1_555 yes
O(9'a) N(8') 1.08(1) 1_555 1_555 yes
O(10') N(8') 1.202(7) 1_555 1_555 yes
O(10'a) N(8') 1.21(1) 1_555 1_555 yes
O(12') N(11') 1.191(6) 1_555 1_555 yes
O(13') N(11') 1.202(5) 1_555 1_555 yes
O(15') N(14') 1.183(4) 1_555 1_555 yes
O(16') N(14') 1.153(5) 1_555 1_555 yes
N(8') C(2') 1.425(5) 1_555 1_555 yes
N(11') C(4') 1.444(5) 1_555 1_555 yes
N(14') C(6') 1.423(5) 1_555 1_555 yes
C(1') C(2') 1.411(5) 1_555 1_555 yes
C(1') C(6') 1.409(5) 1_555 1_555 yes
C(2') C(3') 1.351(5) 1_555 1_555 yes
C(3') C(4') 1.348(6) 1_555 1_555 yes
C(4') C(5') 1.333(6) 1_555 1_555 yes
C(5') C(6') 1.360(5) 1_555 1_555 yes
O(7") C(1") 1.211(4) 1_555 1_555 yes
O(9") N(8") 1.189(4) 1_555 1_555 yes
O(10") N(8") 1.198(4) 1_555 1_555 yes
O(12") N(11") 1.204(5) 1_555 1_555 yes
O(13") N(11") 1.181(4) 1_555 1_555 yes
O(15") N(14") 1.137(7) 1_555 1_555 yes
O(15"a) N(14") 1.17(1) 1_555 1_555 yes
O(16") N(14") 1.218(8) 1_555 1_555 yes
O(16"a) N(14") 1.169(10) 1_555 1_555 yes
N(8") C(2") 1.418(4) 1_555 1_555 yes
N(11") C(4") 1.402(4) 1_555 1_555 yes
N(14") C(6") 1.443(5) 1_555 1_555 yes
C(1") C(2") 1.417(4) 1_555 1_555 yes
C(1") C(6") 1.400(5) 1_555 1_555 yes
C(2") C(3") 1.344(4) 1_555 1_555 yes
C(3") C(4") 1.345(5) 1_555 1_555 yes
C(4") C(5") 1.372(5) 1_555 1_555 yes
C(5") C(6") 1.317(4) 1_555 1_555 yes

loop_
_geom_contact_atom_site_label_1
_geom_contact_atom_site_label_2
_geom_contact_distance
_geom_contact_site_symmetry_1
_geom_contact_site_symmetry_2
O(1w) N(15) 2.778(3) 1_555 1_555
O(1w) O(9') 2.816(9) 1_555 1_555
O(1w) O(7') 2.868(3) 1_555 1_555
O(1w) O(9'a) 2.95(3) 1_555 1_555
O(1w) N(4) 2.989(3) 1_555 1_555
O(1w) O(9") 3.127(5) 1_555 1_555
O(1w) N(7) 3.208(4) 1_555 1_555
O(1w) O(13') 3.229(4) 1_555 2_556
O(1w) N(1) 3.306(3) 1_555 1_555
O(1w) O(12') 3.412(5) 1_555 2_556
O(1w) N(11') 3.466(4) 1_555 2_556
O(1w) N(10) 3.469(4) 1_555 1_555
O(1w) O(20) 3.562(3) 1_555 1_555
O(1w) C(13) 3.578(4) 1_555 1_555
O(1w) C(16) 3.584(4) 1_555 1_555
O(7') N(4) 2.707(4) 1_555 1_555
O(7') C(3) 3.386(4) 1_555 1_555
O(7') N(8") 3.554(4) 1_555 1_455
O(7') O(10") 3.555(4) 1_555 1_455
O(7") N(10) 2.568(3) 1_555 1_555
O(7") C(11) 3.190(4) 1_555 1_555
O(7") C(16) 3.326(5) 1_555 1_555
O(7") C(12) 3.388(4) 1_555 1_555
O(7") N(15) 3.394(5) 1_555 1_555
O(7") C(9) 3.441(5) 1_555 1_555
O(9'a) C(3") 3.44(5) 1_555 1_455
O(9'a) O(12") 3.47(3) 1_555 1_455
O(9') O(13') 2.844(10) 1_555 2_556
O(9') N(11') 2.97(1) 1_555 2_556
O(9') C(4') 3.07(1) 1_555 2_556
O(9') C(5') 3.22(1) 1_555 2_556
O(9') C(5) 3.399(7) 1_555 1_554
O(9") N(10) 2.851(4) 1_555 1_555
O(9") C(9) 3.049(5) 1_555 1_555
O(9") O(20) 3.405(5) 1_555 1_555
O(9") C(6') 3.570(5) 1_555 1_655
O(10') C(9) 2.974(9) 1_555 1_454
O(10') O(16') 3.04(1) 1_555 1_554
O(10') C(8) 3.168(8) 1_555 1_454
O(10') O(12") 3.47(2) 1_555 1_455
O(10') C(5) 3.481(8) 1_555 1_554
O(10'a O(16') 2.78(1) 1_555 1_554
O(10'a C(5') 3.22(4) 1_555 2_556
O(10'a C(5) 3.38(1) 1_555 1_554
O(10'a O(15') 3.38(1) 1_555 1_554
O(10'a C(6') 3.39(4) 1_555 2_556
O(10'a N(14') 3.47(1) 1_555 1_554
O(10") C(2') 3.027(4) 1_555 1_655
O(10") C(1') 3.072(4) 1_555 1_655
O(10") C(8) 3.209(5) 1_555 1_554
O(10") O(20) 3.231(4) 1_555 1_555
O(10") C(3') 3.320(4) 1_555 1_655
O(10") C(6') 3.355(5) 1_555 1_655
O(10") N(8') 3.559(4) 1_555 1_655
O(10") O(13') 3.592(4) 1_555 2_556
O(10") C(4') 3.599(4) 1_555 1_655
O(12') N(7) 3.146(5) 1_555 2_556
O(12') C(6) 3.253(7) 1_555 2_556
O(12') C(6) 3.572(6) 1_555 1_454
O(12") C(3) 3.149(4) 1_555 1_654
O(12") C(2) 3.193(4) 1_555 1_654
O(12") C(9) 3.510(6) 1_555 1_554
O(13') O(13') 3.115(7) 1_555 2_456
O(13') C(5') 3.173(5) 1_555 2_456
O(13') N(11') 3.216(5) 1_555 2_456
O(13') C(4') 3.304(5) 1_555 2_456
O(13") O(15"a 3.08(2) 1_555 2_766
O(13") O(15") 3.131(9) 1_555 2_766
O(13") C(5") 3.359(5) 1_555 2_766
O(13") N(17) 3.538(5) 1_555 1_655
O(13") C(16) 3.566(6) 1_555 1_655
O(13") C(18) 3.569(5) 1_555 1_655
O(13") N(15) 3.571(5) 1_555 1_655
O(13") C(19) 3.581(6) 1_555 1_655
O(13") C(14) 3.595(5) 1_555 1_655
O(15') C(6) 3.424(6) 1_555 2_557
O(15') N(7) 3.483(5) 1_555 1_455
O(15') C(8) 3.492(6) 1_555 1_455
O(15') O(16') 3.566(9) 1_555 2_557
O(15") C(12) 3.205(6) 1_555 2_667
O(15") C(2) 3.437(7) 1_555 2_667
O(15") N(17) 3.468(9) 1_555 2_666
O(15") O(21) 3.471(9) 1_555 1_555
O(15") C(13) 3.515(8) 1_555 2_667
O(15") N(1) 3.556(6) 1_555 2_667
O(15"a O(15"a 2.59(4) 1_555 2_767
O(15"a N(14") 3.31(2) 1_555 2_767
O(15"a C(13) 3.50(1) 1_555 2_667
O(16') N(4) 2.836(4) 1_555 1_555
O(16') C(5) 3.102(6) 1_555 1_555
O(16') C(3) 3.411(6) 1_555 1_555
O(16"a C(12) 3.313(9) 1_555 2_667
O(16"a C(18) 3.32(1) 1_555 1_555
O(16"a C(19) 3.40(1) 1_555 2_667
O(16"a O(21) 3.42(1) 1_555 1_555
O(16"a N(17) 3.59(1) 1_555 1_555
O(16") O(16") 3.17(1) 1_555 2_767
O(16") C(19) 3.425(6) 1_555 2_667
O(16") N(14") 3.540(9) 1_555 2_767
O(20) N(8") 3.009(4) 1_555 1_555
O(20) C(2") 3.107(4) 1_555 1_555
O(20) C(11) 3.341(4) 1_555 1_554
O(20) C(1") 3.446(5) 1_555 1_555
O(20) C(2) 3.515(4) 1_555 1_554
O(21) N(17) 2.799(3) 1_555 2_666
O(21) C(5") 3.206(4) 1_555 2_666
O(21) C(12) 3.356(4) 1_555 2_667
O(21) C(11) 3.386(4) 1_555 2_667
O(21) C(4") 3.413(4) 1_555 2_666
O(21) O(21) 3.445(5) 1_555 2_666
O(21) C(18) 3.556(4) 1_555 2_666
N(8') C(5') 3.452(5) 1_555 2_556
N(8') C(4') 3.460(5) 1_555 2_556
N(8") C(1') 3.409(4) 1_555 1_655
N(17) C(1") 3.547(4) 1_555 1_555
C(1') C(3') 3.437(4) 1_555 2_556
C(1") C(16) 3.378(5) 1_555 1_555
C(2') C(3') 3.381(4) 1_555 2_556
C(2') C(4') 3.440(4) 1_555 2_556
C(2") C(16) 3.535(4) 1_555 1_555
C(3') C(8) 3.596(5) 1_555 1_454
C(5") C(13) 3.434(5) 1_555 1_655
C(5") C(14) 3.577(5) 1_555 1_655
C(6") C(13) 3.579(5) 1_555 1_655
